data_4336615
loop_
_publ_author_name
'Nian-Tzu Suen'
'Svilen Bobev'

_publ_section_title
;
 Synthesis and Structural Characterization of RE7Zn21Tt2 (RE = La-Nd; Tt =
 Ge, Sn, and Pb): New Structure Type Among the Polar Intermetallic Phases
;
_journal_name_full 'Inorganic Chemistry'
_journal_page_first 12731
_journal_page_last 12740
_journal_paper_doi 10.1021/ic4019844
_journal_volume 52
_journal_year 2013
_chemical_formula_moiety Nd7Zn21.30Ge1.70
_chemical_formula_sum 'Ge1.7 Nd7 Zn21.3'
_chemical_formula_weight 2525.46
_chemical_name_systematic
; 
 ? 
;
_space_group_IT_number 55
_symmetry_cell_setting orthorhombic
_symmetry_space_group_name_Hall '-P 2 2ab'
_symmetry_space_group_name_H-M 'P b a m'
_atom_sites_solution_primary direct
_atom_sites_solution_secondary difmap
_audit_creation_method SHELXL-97
_cell_angle_alpha 90.00
_cell_angle_beta 90.00
_cell_angle_gamma 90.00
_cell_formula_units_Z 2
_cell_length_a 15.3620(9)
_cell_length_b 17.0273(10)
_cell_length_c 4.4367(3)
_cell_measurement_reflns_used 7801
_cell_measurement_temperature 200(2)
_cell_measurement_theta_max 30.72
_cell_measurement_theta_min 2.65
_cell_volume 1160.52(12)
_computing_cell_refinement 'Bruker SAINT'
_computing_data_collection 'Bruker APEX2'
_computing_data_reduction 'Bruker SAINT'
_computing_molecular_graphics 'Bruker SHELXTL'
_computing_publication_material 'Bruker SHELXTL'
_computing_structure_refinement 'SHELXL-97 (Sheldrick, 2008)'
_computing_structure_solution 'SHELXS-97 (Sheldrick, 2008)'
_diffrn_ambient_temperature 200(2)
_diffrn_measured_fraction_theta_full 1.000
_diffrn_measured_fraction_theta_max 1.000
_diffrn_measurement_device_type 'Bruker APEX-II CCD'
_diffrn_measurement_method '\f and \w scans'
_diffrn_radiation_monochromator graphite
_diffrn_radiation_source 'fine-focus sealed tube'
_diffrn_radiation_type MoK\a
_diffrn_radiation_wavelength 0.71073
_diffrn_reflns_av_R_equivalents 0.0284
_diffrn_reflns_av_sigmaI/netI 0.0141
_diffrn_reflns_limit_h_max 19
_diffrn_reflns_limit_h_min -19
_diffrn_reflns_limit_k_max 21
_diffrn_reflns_limit_k_min -21
_diffrn_reflns_limit_l_max 5
_diffrn_reflns_limit_l_min -5
_diffrn_reflns_number 13953
_diffrn_reflns_theta_full 26.36
_diffrn_reflns_theta_max 26.36
_diffrn_reflns_theta_min 1.79
_exptl_absorpt_coefficient_mu 38.993
_exptl_absorpt_correction_T_max 0.2273
_exptl_absorpt_correction_T_min 0.1556
_exptl_absorpt_correction_type multi-scan
_exptl_crystal_colour silver
_exptl_crystal_density_diffrn 7.227
_exptl_crystal_description irregular
_exptl_crystal_F_000 2227
_exptl_crystal_size_max 0.08
_exptl_crystal_size_mid 0.07
_exptl_crystal_size_min 0.05
_refine_diff_density_max 0.702
_refine_diff_density_min -0.550
_refine_diff_density_rms 0.131
_refine_ls_extinction_coef 0.00100(2)
_refine_ls_extinction_expression Fc^*^=kFc[1+0.001xFc^2^\l^3^/sin(2\q)]^-1/4^
_refine_ls_extinction_method SHELXL
_refine_ls_goodness_of_fit_ref 1.175
_refine_ls_matrix_type full
_refine_ls_number_parameters 94
_refine_ls_number_reflns 1352
_refine_ls_number_restraints 0
_refine_ls_restrained_S_all 1.175
_refine_ls_R_factor_all 0.0127
_refine_ls_R_factor_gt 0.0120
_refine_ls_shift/su_max 0.001
_refine_ls_shift/su_mean 0.000
_refine_ls_structure_factor_coef Fsqd
_refine_ls_weighting_details 'calc w=1/[\s^2^(Fo^2^)+(0.0061P)^2^+1.8844P] where P=(Fo^2^+2Fc^2^)/3'
_refine_ls_weighting_scheme calc
_refine_ls_wR_factor_gt 0.0239
_refine_ls_wR_factor_ref 0.0241
_reflns_number_gt 1311
_reflns_number_total 1352
_reflns_threshold_expression >2sigma(I)
_cod_data_source_file ic4019844_si_002_03.cif
_cod_data_source_block NdZnGe
_cod_original_formula_sum 'Ge1.70 Nd7 Zn21.30'
_cod_database_code 4336615

loop_
_symmetry_equiv_pos_as_xyz
'x, y, z'
'-x, -y, z'
'-x+1/2, y+1/2, -z'
'x+1/2, -y+1/2, -z'
'-x, -y, -z'
'x, y, -z'
'x-1/2, -y-1/2, z'
'-x-1/2, y-1/2, z'

loop_
_atom_site_label
_atom_site_type_symbol
_atom_site_fract_x
_atom_site_fract_y
_atom_site_fract_z
_atom_site_U_iso_or_equiv
_atom_site_adp_type
_atom_site_occupancy
_atom_site_symmetry_multiplicity
_atom_site_calc_flag
_atom_site_refinement_flags
Nd1 Nd 0.164743(15) 0.180416(13) 0.5000 0.00595(6) Uani 1 2 d S
Nd2 Nd 0.417644(16) 0.260836(14) 0.5000 0.00917(7) Uani 1 2 d S
Nd3 Nd 0.164090(15) 0.454612(14) 0.0000 0.00613(6) Uani 1 2 d S
Nd4 Nd 0.0000 0.0000 0.5000 0.00851(8) Uani 1 4 d S
Ge1 Ge 0.01933(3) 0.14144(3) 0.0000 0.00713(10) Uani 0.85 2 d SP
Zn1 Zn 0.01933(3) 0.14144(3) 0.0000 0.00713(10) Uani 0.15 2 d SP
Zn2 Zn 0.07192(4) 0.35897(3) 0.5000 0.01035(12) Uani 1 2 d S
Zn3 Zn 0.24754(4) 0.35332(3) 0.5000 0.01026(12) Uani 1 2 d S
Zn4 Zn 0.29949(3) 0.49408(3) 0.5000 0.00992(12) Uani 1 2 d S
Zn5 Zn 0.35247(4) 0.08108(3) 0.5000 0.01011(12) Uani 1 2 d S
Zn6 Zn 0.07475(3) 0.28357(3) 0.0000 0.00822(11) Uani 1 2 d S
Zn7 Zn 0.15174(3) 0.05208(3) 0.0000 0.00767(11) Uani 1 2 d S
Zn8 Zn 0.25613(3) 0.28106(3) 0.0000 0.00777(11) Uani 1 2 d S
Zn9 Zn 0.30283(3) 0.14126(3) 0.0000 0.00855(12) Uani 1 2 d S
Zn10 Zn 0.36212(3) 0.40087(3) 0.0000 0.00920(12) Uani 1 2 d S
Zn11 Zn 0.46523(3) 0.09858(3) 0.0000 0.01009(12) Uani 1 2 d S
Zn12 Zn 0.0000 0.5000 0.5000 0.01109(16) Uani 1 4 d S

loop_
_atom_site_aniso_label
_atom_site_aniso_U_11
_atom_site_aniso_U_22
_atom_site_aniso_U_33
_atom_site_aniso_U_23
_atom_site_aniso_U_13
_atom_site_aniso_U_12
Nd1 0.00673(12) 0.00640(12) 0.00471(12) 0.000 0.000 0.00006(9)
Nd2 0.00692(12) 0.01319(13) 0.00740(13) 0.000 0.000 -0.00087(10)
Nd3 0.00687(12) 0.00688(12) 0.00464(12) 0.000 0.000 0.00014(9)
Nd4 0.00715(17) 0.01082(17) 0.00755(17) 0.000 0.000 -0.00192(13)
Ge1 0.0061(2) 0.0075(2) 0.0077(2) 0.000 0.000 0.00008(17)
Zn1 0.0061(2) 0.0075(2) 0.0077(2) 0.000 0.000 0.00008(17)
Zn2 0.0142(3) 0.0100(3) 0.0069(3) 0.000 0.000 -0.0028(2)
Zn3 0.0150(3) 0.0092(3) 0.0066(3) 0.000 0.000 0.0032(2)
Zn4 0.0098(3) 0.0137(3) 0.0063(3) 0.000 0.000 -0.0045(2)
Zn5 0.0139(3) 0.0103(3) 0.0062(3) 0.000 0.000 0.0013(2)
Zn6 0.0104(3) 0.0075(2) 0.0068(3) 0.000 0.000 0.0004(2)
Zn7 0.0088(3) 0.0078(3) 0.0064(3) 0.000 0.000 0.0016(2)
Zn8 0.0094(3) 0.0073(2) 0.0066(3) 0.000 0.000 -0.0006(2)
Zn9 0.0089(3) 0.0093(3) 0.0075(3) 0.000 0.000 0.0023(2)
Zn10 0.0073(3) 0.0079(3) 0.0123(3) 0.000 0.000 0.0006(2)
Zn11 0.0076(3) 0.0125(3) 0.0103(3) 0.000 0.000 -0.0019(2)
Zn12 0.0096(4) 0.0120(4) 0.0116(4) 0.000 0.000 0.0004(3)

loop_
_atom_type_symbol
_atom_type_description
_atom_type_scat_dispersion_real
_atom_type_scat_dispersion_imag
_atom_type_scat_source
Zn Zn 0.2839 1.4301 'International Tables Vol C Tables 4.2.6.8 and 6.1.1.4'
Ge Ge 0.1547 1.8001 'International Tables Vol C Tables 4.2.6.8 and 6.1.1.4'
Nd Nd -0.1943 3.0179 'International Tables Vol C Tables 4.2.6.8 and 6.1.1.4'

loop_
_geom_angle_atom_site_label_1
_geom_angle_atom_site_label_2
_geom_angle_atom_site_label_3
_geom_angle
_geom_angle_site_symmetry_1
_geom_angle_site_symmetry_3
Zn7 Nd1 Zn7 90.625(15) 1_556 .
Zn7 Nd1 Zn8 84.744(11) 1_556 1_556
Zn7 Nd1 Zn8 156.139(16) . 1_556
Zn7 Nd1 Zn8 156.141(16) 1_556 .
Zn7 Nd1 Zn8 84.745(11) . .
Zn8 Nd1 Zn8 90.079(15) 1_556 .
Zn7 Nd1 Zn9 113.373(14) 1_556 .
Zn7 Nd1 Zn9 52.588(13) . .
Zn8 Nd1 Zn9 108.260(14) 1_556 .
Zn8 Nd1 Zn9 46.673(13) . .
Zn7 Nd1 Zn9 52.590(13) 1_556 1_556
Zn7 Nd1 Zn9 113.372(14) . 1_556
Zn8 Nd1 Zn9 46.672(13) 1_556 1_556
Zn8 Nd1 Zn9 108.260(14) . 1_556
Zn9 Nd1 Zn9 89.863(15) . 1_556
Zn7 Nd1 Zn6 149.688(16) 1_556 .
Zn7 Nd1 Zn6 82.050(12) . .
Zn8 Nd1 Zn6 112.965(14) 1_556 .
Zn8 Nd1 Zn6 52.648(13) . .
Zn9 Nd1 Zn6 85.261(11) . .
Zn9 Nd1 Zn6 155.836(15) 1_556 .
Zn7 Nd1 Zn6 82.049(12) 1_556 1_556
Zn7 Nd1 Zn6 149.688(16) . 1_556
Zn8 Nd1 Zn6 52.649(13) 1_556 1_556
Zn8 Nd1 Zn6 112.965(14) . 1_556
Zn9 Nd1 Zn6 155.838(15) . 1_556
Zn9 Nd1 Zn6 85.261(11) 1_556 1_556
Zn6 Nd1 Zn6 89.564(15) . 1_556
Zn7 Nd1 Zn3 131.935(9) 1_556 .
Zn7 Nd1 Zn3 131.935(9) . .
Zn8 Nd1 Zn3 47.206(8) 1_556 .
Zn8 Nd1 Zn3 47.205(8) . .
Zn9 Nd1 Zn3 85.815(13) . .
Zn9 Nd1 Zn3 85.814(13) 1_556 .
Zn6 Nd1 Zn3 70.250(12) . .
Zn6 Nd1 Zn3 70.251(12) 1_556 .
Zn7 Nd1 Ge1 107.535(13) 1_556 .
Zn7 Nd1 Ge1 47.227(12) . .
Zn8 Nd1 Ge1 155.719(14) 1_556 .
Zn8 Nd1 Ge1 86.318(10) . .
Zn9 Nd1 Ge1 86.455(11) . .
Zn9 Nd1 Ge1 155.797(15) 1_556 .
Zn6 Nd1 Ge1 47.511(12) . .
Zn6 Nd1 Ge1 107.212(14) 1_556 .
Zn3 Nd1 Ge1 117.690(11) . .
Zn7 Nd1 Zn1 47.228(12) 1_556 1_556
Zn7 Nd1 Zn1 107.536(13) . 1_556
Zn8 Nd1 Zn1 86.318(10) 1_556 1_556
Zn8 Nd1 Zn1 155.717(14) . 1_556
Zn9 Nd1 Zn1 155.798(15) . 1_556
Zn9 Nd1 Zn1 86.457(11) 1_556 1_556
Zn6 Nd1 Zn1 107.211(14) . 1_556
Zn6 Nd1 Zn1 47.509(12) 1_556 1_556
Zn3 Nd1 Zn1 117.689(11) . 1_556
Ge1 Nd1 Zn1 87.179(14) . 1_556
Zn3 Nd2 Zn2 170.356(17) . 7_665
Zn3 Nd2 Zn1 98.656(13) . 7_666
Zn2 Nd2 Zn1 88.228(13) 7_665 7_666
Zn3 Nd2 Ge1 98.656(13) . 7_666
Zn2 Nd2 Ge1 88.228(13) 7_665 7_666
Zn1 Nd2 Ge1 0.000(14) 7_666 7_666
Zn3 Nd2 Zn1 98.656(13) . 7_665
Zn2 Nd2 Zn1 88.228(13) 7_665 7_665
Zn1 Nd2 Zn1 88.375(14) 7_666 7_665
Ge1 Nd2 Zn1 88.375(14) 7_666 7_665
Zn3 Nd2 Ge1 98.656(13) . 7_665
Zn2 Nd2 Ge1 88.228(13) 7_665 7_665
Zn1 Nd2 Ge1 88.375(14) 7_666 7_665
Ge1 Nd2 Ge1 88.375(14) 7_666 7_665
Zn1 Nd2 Ge1 0.000(14) 7_665 7_665
Zn3 Nd2 Zn5 102.962(16) . .
Zn2 Nd2 Zn5 67.394(16) 7_665 .
Zn1 Nd2 Zn5 130.501(9) 7_666 .
Ge1 Nd2 Zn5 130.501(9) 7_666 .
Zn1 Nd2 Zn5 130.501(9) 7_665 .
Ge1 Nd2 Zn5 130.501(9) 7_665 .
Zn3 Nd2 Zn8 46.511(9) . 1_556
Zn2 Nd2 Zn8 128.986(11) 7_665 1_556
Zn1 Nd2 Zn8 81.259(11) 7_666 1_556
Ge1 Nd2 Zn8 81.259(11) 7_666 1_556
Zn1 Nd2 Zn8 140.557(14) 7_665 1_556
Ge1 Nd2 Zn8 140.557(14) 7_665 1_556
Zn5 Nd2 Zn8 82.371(12) . 1_556
Zn3 Nd2 Zn8 46.511(9) . .
Zn2 Nd2 Zn8 128.986(11) 7_665 .
Zn1 Nd2 Zn8 140.556(14) 7_666 .
Ge1 Nd2 Zn8 140.556(14) 7_666 .
Zn1 Nd2 Zn8 81.259(11) 7_665 .
Ge1 Nd2 Zn8 81.259(11) 7_665 .
Zn5 Nd2 Zn8 82.372(12) . .
Zn8 Nd2 Zn8 83.056(14) 1_556 .
Zn3 Nd2 Zn6 136.924(8) . 7_666
Zn2 Nd2 Zn6 46.343(9) 7_665 7_666
Zn1 Nd2 Zn6 46.036(12) 7_666 7_666
Ge1 Nd2 Zn6 46.036(12) 7_666 7_666
Zn1 Nd2 Zn6 103.005(13) 7_665 7_666
Ge1 Nd2 Zn6 103.005(13) 7_665 7_666
Zn5 Nd2 Zn6 90.539(13) . 7_666
Zn8 Nd2 Zn6 96.771(10) 1_556 7_666
Zn8 Nd2 Zn6 172.875(15) . 7_666
Zn3 Nd2 Zn6 136.924(8) . 7_665
Zn2 Nd2 Zn6 46.343(9) 7_665 7_665
Zn1 Nd2 Zn6 103.005(13) 7_666 7_665
Ge1 Nd2 Zn6 103.005(13) 7_666 7_665
Zn1 Nd2 Zn6 46.036(12) 7_665 7_665
Ge1 Nd2 Zn6 46.036(12) 7_665 7_665
Zn5 Nd2 Zn6 90.539(13) . 7_665
Zn8 Nd2 Zn6 172.874(15) 1_556 7_665
Zn8 Nd2 Zn6 96.771(10) . 7_665
Zn6 Nd2 Zn6 82.511(14) 7_666 7_665
Zn3 Nd2 Zn10 54.368(11) . .
Zn2 Nd2 Zn10 130.848(10) 7_665 .
Zn1 Nd2 Zn10 102.320(13) 7_666 .
Ge1 Nd2 Zn10 102.320(13) 7_666 .
Zn1 Nd2 Zn10 45.154(12) 7_665 .
Ge1 Nd2 Zn10 45.154(12) 7_665 .
Zn5 Nd2 Zn10 126.468(11) . .
Zn8 Nd2 Zn10 100.144(12) 1_556 .
Zn8 Nd2 Zn10 45.764(12) . .
Zn6 Nd2 Zn10 140.847(14) 7_666 .
Zn6 Nd2 Zn10 84.631(11) 7_665 .
Zn3 Nd3 Zn3 91.822(16) 1_554 .
Zn3 Nd3 Zn2 114.263(15) 1_554 .
Zn3 Nd3 Zn2 51.772(14) . .
Zn3 Nd3 Zn2 51.772(14) 1_554 1_554
Zn3 Nd3 Zn2 114.261(15) . 1_554
Zn2 Nd3 Zn2 91.582(16) . 1_554
Zn3 Nd3 Zn5 159.279(17) 1_554 3_556
Zn3 Nd3 Zn5 84.723(12) . 3_556
Zn2 Nd3 Zn5 79.348(12) . 3_556
Zn2 Nd3 Zn5 147.178(17) 1_554 3_556
Zn3 Nd3 Zn5 84.723(12) 1_554 3
Zn3 Nd3 Zn5 159.279(17) . 3
Zn2 Nd3 Zn5 147.177(17) . 3
Zn2 Nd3 Zn5 79.348(12) 1_554 3
Zn5 Nd3 Zn5 91.306(16) 3_556 3
Zn3 Nd3 Zn4 48.060(14) 1_554 1_554
Zn3 Nd3 Zn4 110.788(15) . 1_554
Zn2 Nd3 Zn4 158.386(16) . 1_554
Zn2 Nd3 Zn4 84.750(11) 1_554 1_554
Zn5 Nd3 Zn4 114.480(15) 3_556 1_554
Zn5 Nd3 Zn4 52.814(14) 3 1_554
Zn3 Nd3 Zn4 110.787(15) 1_554 .
Zn3 Nd3 Zn4 48.060(14) . .
Zn2 Nd3 Zn4 84.751(12) . .
Zn2 Nd3 Zn4 158.384(16) 1_554 .
Zn5 Nd3 Zn4 52.814(14) 3_556 .
Zn5 Nd3 Zn4 114.480(15) 3 .
Zn4 Nd3 Zn4 90.847(16) 1_554 .
Zn3 Nd3 Zn11 134.040(8) 1_554 3
Zn3 Nd3 Zn11 134.041(8) . 3
Zn2 Nd3 Zn11 96.937(14) . 3
Zn2 Nd3 Zn11 96.938(14) 1_554 3
Zn5 Nd3 Zn11 53.775(11) 3_556 3
Zn5 Nd3 Zn11 53.775(11) 3 3
Zn4 Nd3 Zn11 104.645(13) 1_554 3
Zn4 Nd3 Zn11 104.646(13) . 3
Zn3 Nd3 Zn10 56.059(11) 1_554 .
Zn3 Nd3 Zn10 56.059(11) . .
Zn2 Nd3 Zn10 106.650(13) . .
Zn2 Nd3 Zn10 106.649(13) 1_554 .
Zn5 Nd3 Zn10 106.171(13) 3_556 .
Zn5 Nd3 Zn10 106.171(13) 3 .
Zn4 Nd3 Zn10 54.732(11) 1_554 .
Zn4 Nd3 Zn10 54.732(11) . .
Zn11 Nd3 Zn10 145.762(16) 3 .
Zn3 Nd3 Zn11 103.841(13) 1_554 7_565
Zn3 Nd3 Zn11 103.840(14) . 7_565
Zn2 Nd3 Zn11 53.970(11) . 7_565
Zn2 Nd3 Zn11 53.971(11) 1_554 7_565
Zn5 Nd3 Zn11 96.817(13) 3_556 7_565
Zn5 Nd3 Zn11 96.817(13) 3 7_565
Zn4 Nd3 Zn11 134.560(8) 1_554 7_565
Zn4 Nd3 Zn11 134.560(8) . 7_565
Zn11 Nd3 Zn11 67.495(17) 3 7_565
Zn10 Nd3 Zn11 146.743(16) . 7_565
Zn3 Nd3 Zn9 119.069(12) 1_554 3
Zn3 Nd3 Zn9 119.070(12) . 3
Zn2 Nd3 Zn9 126.287(11) . 3
Zn2 Nd3 Zn9 126.288(11) 1_554 3
Zn5 Nd3 Zn9 47.738(9) 3_556 3
Zn5 Nd3 Zn9 47.738(9) 3 3
Zn4 Nd3 Zn9 71.427(12) 1_554 3
Zn4 Nd3 Zn9 71.427(12) . 3
Zn11 Nd3 Zn9 48.103(14) 3 3
Zn10 Nd3 Zn9 97.659(15) . 3
Zn11 Nd3 Zn9 115.598(15) 7_565 3
Zn4 Nd4 Zn4 180.0 7_565 3_546
Zn4 Nd4 Ge1 93.801(11) 7_565 .
Zn4 Nd4 Ge1 86.199(11) 3_546 .
Zn4 Nd4 Zn1 86.200(11) 7_565 5
Zn4 Nd4 Zn1 93.800(11) 3_546 5
Ge1 Nd4 Zn1 95.135(12) . 5
Zn4 Nd4 Zn1 93.800(11) 7_565 1_556
Zn4 Nd4 Zn1 86.200(11) 3_546 1_556
Ge1 Nd4 Zn1 84.865(12) . 1_556
Zn1 Nd4 Zn1 180.000(16) 5 1_556
Zn4 Nd4 Ge1 93.800(11) 7_565 1_556
Zn4 Nd4 Ge1 86.200(11) 3_546 1_556
Ge1 Nd4 Ge1 84.865(12) . 1_556
Zn1 Nd4 Ge1 180.000(16) 5 1_556
Zn1 Nd4 Ge1 0.0 1_556 1_556
Zn4 Nd4 Ge1 86.200(11) 7_565 5
Zn4 Nd4 Ge1 93.800(11) 3_546 5
Ge1 Nd4 Ge1 95.135(12) . 5
Zn1 Nd4 Ge1 0.000(11) 5 5
Zn1 Nd4 Ge1 180.0 1_556 5
Ge1 Nd4 Ge1 180.0 1_556 5
Zn4 Nd4 Zn1 86.200(11) 7_565 5_556
Zn4 Nd4 Zn1 93.800(11) 3_546 5_556
Ge1 Nd4 Zn1 180.0 . 5_556
Zn1 Nd4 Zn1 84.864(12) 5 5_556
Zn1 Nd4 Zn1 95.136(12) 1_556 5_556
Ge1 Nd4 Zn1 95.136(12) 1_556 5_556
Ge1 Nd4 Zn1 84.864(12) 5 5_556
Zn4 Nd4 Ge1 86.200(11) 7_565 5_556
Zn4 Nd4 Ge1 93.800(11) 3_546 5_556
Ge1 Nd4 Ge1 180.0 . 5_556
Zn1 Nd4 Ge1 84.864(12) 5 5_556
Zn1 Nd4 Ge1 95.136(12) 1_556 5_556
Ge1 Nd4 Ge1 95.136(12) 1_556 5_556
Ge1 Nd4 Ge1 84.864(12) 5 5_556
Zn1 Nd4 Ge1 0.00(2) 5_556 5_556
Zn4 Nd4 Zn7 46.427(8) 7_565 5
Zn4 Nd4 Zn7 133.573(8) 3_546 5
Ge1 Nd4 Zn7 79.004(11) . 5
Zn1 Nd4 Zn7 45.080(12) 5 5
Zn1 Nd4 Zn7 134.920(12) 1_556 5
Ge1 Nd4 Zn7 134.920(12) 1_556 5
Ge1 Nd4 Zn7 45.080(12) 5 5
Zn1 Nd4 Zn7 100.996(10) 5_556 5
Ge1 Nd4 Zn7 100.996(10) 5_556 5
Zn4 Nd4 Zn7 133.573(8) 7_565 1_556
Zn4 Nd4 Zn7 46.427(8) 3_546 1_556
Ge1 Nd4 Zn7 100.996(11) . 1_556
Zn1 Nd4 Zn7 134.920(12) 5 1_556
Zn1 Nd4 Zn7 45.080(12) 1_556 1_556
Ge1 Nd4 Zn7 45.080(12) 1_556 1_556
Ge1 Nd4 Zn7 134.920(12) 5 1_556
Zn1 Nd4 Zn7 79.004(10) 5_556 1_556
Ge1 Nd4 Zn7 79.004(10) 5_556 1_556
Zn7 Nd4 Zn7 180.0 5 1_556
Zn10 Ge1 Zn7 126.59(3) 7_565 .
Zn10 Ge1 Zn6 125.99(2) 7_565 .
Zn7 Ge1 Zn6 107.42(2) . .
Zn10 Ge1 Nd2 71.286(13) 7_565 7_565
Zn7 Ge1 Nd2 134.923(8) . 7_565
Zn6 Ge1 Nd2 70.712(13) . 7_565
Zn10 Ge1 Nd2 71.286(13) 7_565 7_564
Zn7 Ge1 Nd2 134.923(8) . 7_564
Zn6 Ge1 Nd2 70.712(13) . 7_564
Nd2 Ge1 Nd2 88.373(14) 7_565 7_564
Zn10 Ge1 Nd1 136.411(7) 7_565 .
Zn7 Ge1 Nd1 64.378(12) . .
Zn6 Ge1 Nd1 64.851(12) . .
Nd2 Ge1 Nd1 75.661(8) 7_565 .
Nd2 Ge1 Nd1 135.519(16) 7_564 .
Zn10 Ge1 Nd1 136.411(7) 7_565 1_554
Zn7 Ge1 Nd1 64.380(12) . 1_554
Zn6 Ge1 Nd1 64.850(12) . 1_554
Nd2 Ge1 Nd1 135.518(16) 7_565 1_554
Nd2 Ge1 Nd1 75.661(8) 7_564 1_554
Nd1 Ge1 Nd1 87.179(14) . 1_554
Zn10 Ge1 Nd4 72.786(13) 7_565 1_554
Zn7 Ge1 Nd4 68.502(12) . 1_554
Zn6 Ge1 Nd4 136.136(8) . 1_554
Nd2 Ge1 Nd4 143.992(17) 7_565 1_554
Nd2 Ge1 Nd4 82.437(7) 7_564 1_554
Nd1 Ge1 Nd4 132.766(16) . 1_554
Nd1 Ge1 Nd4 75.439(7) 1_554 1_554
Zn10 Ge1 Nd4 72.786(13) 7_565 .
Zn7 Ge1 Nd4 68.502(12) . .
Zn6 Ge1 Nd4 136.136(8) . .
Nd2 Ge1 Nd4 82.437(7) 7_565 .
Nd2 Ge1 Nd4 143.992(17) 7_564 .
Nd1 Ge1 Nd4 75.438(7) . .
Nd1 Ge1 Nd4 132.767(16) 1_554 .
Nd4 Ge1 Nd4 84.865(12) 1_554 .
Zn6 Zn2 Zn6 119.85(3) . 1_556
Zn6 Zn2 Zn12 117.521(15) . .
Zn6 Zn2 Zn12 117.521(15) 1_556 .
Zn6 Zn2 Zn3 88.008(19) . .
Zn6 Zn2 Zn3 88.009(19) 1_556 .
Zn12 Zn2 Zn3 116.75(2) . .
Zn6 Zn2 Zn11 57.548(15) . 7_565
Zn6 Zn2 Zn11 144.09(3) 1_556 7_565
Zn12 Zn2 Zn11 61.930(14) . 7_565
Zn3 Zn2 Zn11 125.698(14) . 7_565
Zn6 Zn2 Zn11 144.09(3) . 7_566
Zn6 Zn2 Zn11 57.548(15) 1_556 7_566
Zn12 Zn2 Zn11 61.930(14) . 7_566
Zn3 Zn2 Zn11 125.698(14) . 7_566
Zn11 Zn2 Zn11 102.16(2) 7_565 7_566
Zn6 Zn2 Nd3 151.18(2) . 1_556
Zn6 Zn2 Nd3 68.623(12) 1_556 1_556
Zn12 Zn2 Nd3 73.334(12) . 1_556
Zn3 Zn2 Nd3 63.994(13) . 1_556
Zn11 Zn2 Nd3 133.42(2) 7_565 1_556
Zn11 Zn2 Nd3 64.655(12) 7_566 1_556
Zn6 Zn2 Nd3 68.623(13) . .
Zn6 Zn2 Nd3 151.18(2) 1_556 .
Zn12 Zn2 Nd3 73.334(12) . .
Zn3 Zn2 Nd3 63.994(13) . .
Zn11 Zn2 Nd3 64.656(12) 7_565 .
Zn11 Zn2 Nd3 133.42(2) 7_566 .
Nd3 Zn2 Nd3 91.582(16) 1_556 .
Zn6 Zn2 Nd2 71.706(16) . 7_565
Zn6 Zn2 Nd2 71.705(16) 1_556 7_565
Zn12 Zn2 Nd2 106.013(19) . 7_565
Zn3 Zn2 Nd2 137.24(2) . 7_565
Zn11 Zn2 Nd2 74.316(16) 7_565 7_565
Zn11 Zn2 Nd2 74.316(16) 7_566 7_565
Nd3 Zn2 Nd2 133.631(9) 1_556 7_565
Nd3 Zn2 Nd2 133.632(9) . 7_565
Zn6 Zn2 Nd1 62.572(15) . .
Zn6 Zn2 Nd1 62.572(15) 1_556 .
Zn12 Zn2 Nd1 179.58(2) . .
Zn3 Zn2 Nd1 62.832(16) . .
Zn11 Zn2 Nd1 118.267(15) 7_565 .
Zn11 Zn2 Nd1 118.267(15) 7_566 .
Nd3 Zn2 Nd1 106.388(14) 1_556 .
Nd3 Zn2 Nd1 106.388(14) . .
Nd2 Zn2 Nd1 74.406(14) 7_565 .
Zn4 Zn3 Zn8 116.308(16) . .
Zn4 Zn3 Zn8 116.308(16) . 1_556
Zn8 Zn3 Zn8 121.69(3) . 1_556
Zn4 Zn3 Zn2 106.37(2) . .
Zn8 Zn3 Zn2 93.968(19) . .
Zn8 Zn3 Zn2 93.968(19) 1_556 .
Zn4 Zn3 Zn10 63.283(15) . 1_556
Zn8 Zn3 Zn10 139.45(3) . 1_556
Zn8 Zn3 Zn10 56.244(15) 1_556 1_556
Zn2 Zn3 Zn10 125.976(14) . 1_556
Zn4 Zn3 Zn10 63.283(15) . .
Zn8 Zn3 Zn10 56.243(15) . .
Zn8 Zn3 Zn10 139.45(3) 1_556 .
Zn2 Zn3 Zn10 125.977(14) . .
Zn10 Zn3 Zn10 97.73(2) 1_556 .
Zn4 Zn3 Nd2 102.66(2) . .
Zn8 Zn3 Nd2 72.869(16) . .
Zn8 Zn3 Nd2 72.869(16) 1_556 .
Zn2 Zn3 Nd2 150.97(2) . .
Zn10 Zn3 Nd2 68.286(15) 1_556 .
Zn10 Zn3 Nd2 68.285(15) . .
Zn4 Zn3 Nd3 66.504(13) . .
Zn8 Zn3 Nd3 70.417(12) . .
Zn8 Zn3 Nd3 156.83(2) 1_556 .
Zn2 Zn3 Nd3 64.234(13) . .
Zn10 Zn3 Nd3 129.46(2) 1_556 .
Zn10 Zn3 Nd3 63.487(12) . .
Nd2 Zn3 Nd3 130.071(11) . .
Zn4 Zn3 Nd3 66.505(13) . 1_556
Zn8 Zn3 Nd3 156.83(2) . 1_556
Zn8 Zn3 Nd3 70.418(12) 1_556 1_556
Zn2 Zn3 Nd3 64.233(13) . 1_556
Zn10 Zn3 Nd3 63.486(12) 1_556 1_556
Zn10 Zn3 Nd3 129.46(2) . 1_556
Nd2 Zn3 Nd3 130.071(11) . 1_556
Nd3 Zn3 Nd3 91.822(16) . 1_556
Zn4 Zn3 Nd1 175.05(3) . .
Zn8 Zn3 Nd1 64.907(15) . .
Zn8 Zn3 Nd1 64.907(15) 1_556 .
Zn2 Zn3 Nd1 68.677(17) . .
Zn10 Zn3 Nd1 119.297(15) 1_556 .
Zn10 Zn3 Nd1 119.296(15) . .
Nd2 Zn3 Nd1 82.289(14) . .
Nd3 Zn3 Nd1 110.366(14) . .
Nd3 Zn3 Nd1 110.365(14) 1_556 .
Zn3 Zn4 Zn7 117.510(15) . 3_556
Zn3 Zn4 Zn7 117.510(15) . 3
Zn7 Zn4 Zn7 121.60(3) 3_556 3
Zn3 Zn4 Zn5 103.98(2) . 3_556
Zn7 Zn4 Zn5 92.333(19) 3_556 3_556
Zn7 Zn4 Zn5 92.333(19) 3 3_556
Zn3 Zn4 Zn10 65.447(16) . 1_556
Zn7 Zn4 Zn10 56.336(15) 3_556 1_556
Zn7 Zn4 Zn10 141.69(3) 3 1_556
Zn5 Zn4 Zn10 125.091(14) 3_556 1_556
Zn3 Zn4 Zn10 65.447(16) . .
Zn7 Zn4 Zn10 141.69(3) 3_556 .
Zn7 Zn4 Zn10 56.336(15) 3 .
Zn5 Zn4 Zn10 125.092(14) 3_556 .
Zn10 Zn4 Zn10 100.17(2) 1_556 .
Zn3 Zn4 Nd4 110.29(2) . 3_556
Zn7 Zn4 Nd4 72.096(16) 3_556 3_556
Zn7 Zn4 Nd4 72.096(16) 3 3_556
Zn5 Zn4 Nd4 145.73(2) 3_556 3_556
Zn10 Zn4 Nd4 71.668(15) 1_556 3_556
Zn10 Zn4 Nd4 71.668(15) . 3_556
Zn3 Zn4 Nd3 65.435(13) . .
Zn7 Zn4 Nd3 154.50(2) 3_556 .
Zn7 Zn4 Nd3 70.062(13) 3 .
Zn5 Zn4 Nd3 63.365(13) 3_556 .
Zn10 Zn4 Nd3 130.55(2) 1_556 .
Zn10 Zn4 Nd3 63.734(12) . .
Nd4 Zn4 Nd3 132.421(10) 3_556 .
Zn3 Zn4 Nd3 65.435(13) . 1_556
Zn7 Zn4 Nd3 70.063(13) 3_556 1_556
Zn7 Zn4 Nd3 154.50(2) 3 1_556
Zn5 Zn4 Nd3 63.365(13) 3_556 1_556
Zn10 Zn4 Nd3 63.733(12) 1_556 1_556
Zn10 Zn4 Nd3 130.55(2) . 1_556
Nd4 Zn4 Nd3 132.422(10) 3_556 1_556
Nd3 Zn4 Nd3 90.846(16) . 1_556
Zn3 Zn4 Nd1 171.41(3) . 3_556
Zn7 Zn4 Nd1 64.324(15) 3_556 3_556
Zn7 Zn4 Nd1 64.324(15) 3 3_556
Zn5 Zn4 Nd1 67.427(17) 3_556 3_556
Zn10 Zn4 Nd1 118.941(15) 1_556 3_556
Zn10 Zn4 Nd1 118.941(15) . 3_556
Nd4 Zn4 Nd1 78.299(13) 3_556 3_556
Nd3 Zn4 Nd1 109.062(14) . 3_556
Nd3 Zn4 Nd1 109.062(14) 1_556 3_556
Zn9 Zn5 Zn9 120.13(3) 1_556 .
Zn9 Zn5 Zn12 117.558(15) 1_556 3_546
Zn9 Zn5 Zn12 117.559(15) . 3_546
Zn9 Zn5 Zn4 87.879(19) 1_556 3_546
Zn9 Zn5 Zn4 87.878(19) . 3_546
Zn12 Zn5 Zn4 116.25(2) 3_546 3_546
Zn9 Zn5 Zn11 57.377(15) 1_556 1_556
Zn9 Zn5 Zn11 145.03(3) . 1_556
Zn12 Zn5 Zn11 62.102(15) 3_546 1_556
Zn4 Zn5 Zn11 124.972(14) 3_546 1_556
Zn9 Zn5 Zn11 145.03(3) 1_556 .
Zn9 Zn5 Zn11 57.379(15) . .
Zn12 Zn5 Zn11 62.102(14) 3_546 .
Zn4 Zn5 Zn11 124.971(14) 3_546 .
Zn11 Zn5 Zn11 103.22(2) 1_556 .
Zn9 Zn5 Nd3 150.83(2) 1_556 3_545
Zn9 Zn5 Nd3 68.514(13) . 3_545
Zn12 Zn5 Nd3 73.076(12) 3_546 3_545
Zn4 Zn5 Nd3 63.821(13) 3_546 3_545
Zn11 Zn5 Nd3 133.14(2) 1_556 3_545
Zn11 Zn5 Nd3 64.073(12) . 3_545
Zn9 Zn5 Nd3 68.515(12) 1_556 3_546
Zn9 Zn5 Nd3 150.83(2) . 3_546
Zn12 Zn5 Nd3 73.076(12) 3_546 3_546
Zn4 Zn5 Nd3 63.821(13) 3_546 3_546
Zn11 Zn5 Nd3 64.073(12) 1_556 3_546
Zn11 Zn5 Nd3 133.14(2) . 3_546
Nd3 Zn5 Nd3 91.306(16) 3_545 3_546
Zn9 Zn5 Nd2 73.269(16) 1_556 .
Zn9 Zn5 Nd2 73.271(16) . .
Zn12 Zn5 Nd2 103.234(18) 3_546 .
Zn4 Zn5 Nd2 140.51(2) 3_546 .
Zn11 Zn5 Nd2 73.120(15) 1_556 .
Zn11 Zn5 Nd2 73.121(15) . .
Nd3 Zn5 Nd2 133.257(9) 3_545 .
Nd3 Zn5 Nd2 133.257(9) 3_546 .
Zn9 Zn5 Nd1 62.647(15) 1_556 .
Zn9 Zn5 Nd1 62.646(15) . .
Zn12 Zn5 Nd1 179.05(2) 3_546 .
Zn4 Zn5 Nd1 62.792(17) 3_546 .
Zn11 Zn5 Nd1 118.335(15) 1_556 .
Zn11 Zn5 Nd1 118.336(15) . .
Nd3 Zn5 Nd1 106.289(14) 3_545 .
Nd3 Zn5 Nd1 106.289(14) 3_546 .
Nd2 Zn5 Nd1 77.721(13) . .
Zn2 Zn6 Zn2 119.85(3) 1_554 .
Zn2 Zn6 Ge1 117.829(15) 1_554 .
Zn2 Zn6 Ge1 117.829(15) . .
Zn2 Zn6 Zn11 66.756(16) 1_554 7_565
Zn2 Zn6 Zn11 66.755(16) . 7_565
Ge1 Zn6 Zn11 120.64(3) . 7_565
Zn2 Zn6 Zn8 91.411(19) 1_554 .
Zn2 Zn6 Zn8 91.411(19) . .
Ge1 Zn6 Zn8 108.50(2) . .
Zn11 Zn6 Zn8 130.86(3) 7_565 .
Zn2 Zn6 Nd1 71.165(13) 1_554 1_554
Zn2 Zn6 Nd1 153.68(2) . 1_554
Ge1 Zn6 Nd1 67.639(13) . 1_554
Zn11 Zn6 Nd1 135.189(7) 7_565 1_554
Zn8 Zn6 Nd1 63.415(12) . 1_554
Zn2 Zn6 Nd1 153.68(2) 1_554 .
Zn2 Zn6 Nd1 71.167(13) . .
Ge1 Zn6 Nd1 67.638(13) . .
Zn11 Zn6 Nd1 135.190(7) 7_565 .
Zn8 Zn6 Nd1 63.415(12) . .
Nd1 Zn6 Nd1 89.565(15) 1_554 .
Zn2 Zn6 Nd3 63.524(15) 1_554 .
Zn2 Zn6 Nd3 63.523(15) . .
Ge1 Zn6 Nd3 174.15(2) . .
Zn11 Zn6 Nd3 65.212(17) 7_565 .
Zn8 Zn6 Nd3 65.648(16) . .
Nd1 Zn6 Nd3 108.504(13) 1_554 .
Nd1 Zn6 Nd3 108.505(13) . .
Zn2 Zn6 Nd2 61.951(14) 1_554 7_564
Zn2 Zn6 Nd2 132.15(2) . 7_564
Ge1 Zn6 Nd2 63.251(12) . 7_564
Zn11 Zn6 Nd2 73.219(14) 7_565 7_564
Zn8 Zn6 Nd2 135.549(10) . 7_564
Nd1 Zn6 Nd2 74.042(9) 1_554 7_564
Nd1 Zn6 Nd2 130.850(17) . 7_564
Nd3 Zn6 Nd2 120.606(12) . 7_564
Zn2 Zn6 Nd2 132.15(2) 1_554 7_565
Zn2 Zn6 Nd2 61.951(14) . 7_565
Ge1 Zn6 Nd2 63.251(12) . 7_565
Zn11 Zn6 Nd2 73.219(14) 7_565 7_565
Zn8 Zn6 Nd2 135.549(10) . 7_565
Nd1 Zn6 Nd2 130.851(17) 1_554 7_565
Nd1 Zn6 Nd2 74.043(9) . 7_565
Nd3 Zn6 Nd2 120.606(12) . 7_565
Nd2 Zn6 Nd2 82.511(14) 7_564 7_565
Ge1 Zn7 Zn4 117.963(15) . 3_545
Ge1 Zn7 Zn4 117.963(15) . 3_546
Zn4 Zn7 Zn4 121.60(3) 3_545 3_546
Ge1 Zn7 Zn10 122.07(3) . 3_545
Zn4 Zn7 Zn10 68.714(16) 3_545 3_545
Zn4 Zn7 Zn10 68.714(16) 3_546 3_545
Ge1 Zn7 Zn9 110.01(2) . .
Zn4 Zn7 Zn9 88.052(19) 3_545 .
Zn4 Zn7 Zn9 88.052(19) 3_546 .
Zn10 Zn7 Zn9 127.92(3) 3_545 .
Ge1 Zn7 Nd1 68.394(13) . .
Zn4 Zn7 Nd1 150.92(2) 3_545 .
Zn4 Zn7 Nd1 68.449(13) 3_546 .
Zn10 Zn7 Nd1 134.686(8) 3_545 .
Zn9 Zn7 Nd1 64.089(12) . .
Ge1 Zn7 Nd1 68.393(13) . 1_554
Zn4 Zn7 Nd1 68.450(13) 3_545 1_554
Zn4 Zn7 Nd1 150.92(2) 3_546 1_554
Zn10 Zn7 Nd1 134.686(8) 3_545 1_554
Zn9 Zn7 Nd1 64.089(12) . 1_554
Nd1 Zn7 Nd1 90.624(15) . 1_554
Ge1 Zn7 Nd3 173.60(2) . 3_545
Zn4 Zn7 Nd3 63.194(15) 3_545 3_545
Zn4 Zn7 Nd3 63.194(15) 3_546 3_545
Zn10 Zn7 Nd3 64.330(17) 3_545 3_545
Zn9 Zn7 Nd3 63.588(16) . 3_545
Nd1 Zn7 Nd3 107.404(13) . 3_545
Nd1 Zn7 Nd3 107.405(13) 1_554 3_545
Ge1 Zn7 Nd4 66.418(13) . 1_554
Zn4 Zn7 Nd4 61.478(14) 3_545 1_554
Zn4 Zn7 Nd4 133.07(2) 3_546 1_554
Zn10 Zn7 Nd4 71.197(13) 3_545 1_554
Zn9 Zn7 Nd4 136.875(8) . 1_554
Nd1 Zn7 Nd4 134.691(17) . 1_554
Nd1 Zn7 Nd4 76.012(8) 1_554 1_554
Nd3 Zn7 Nd4 117.901(12) 3_545 1_554
Ge1 Zn7 Nd4 66.418(13) . .
Zn4 Zn7 Nd4 133.07(2) 3_545 .
Zn4 Zn7 Nd4 61.478(14) 3_546 .
Zn10 Zn7 Nd4 71.197(13) 3_545 .
Zn9 Zn7 Nd4 136.875(8) . .
Nd1 Zn7 Nd4 76.012(7) . .
Nd1 Zn7 Nd4 134.690(17) 1_554 .
Nd3 Zn7 Nd4 117.901(12) 3_545 .
Nd4 Zn7 Nd4 83.305(13) 1_554 .
Zn9 Zn8 Zn3 118.608(15) . .
Zn9 Zn8 Zn3 118.608(15) . 1_554
Zn3 Zn8 Zn3 121.69(3) . 1_554
Zn9 Zn8 Zn10 124.64(3) . .
Zn3 Zn8 Zn10 69.745(17) . .
Zn3 Zn8 Zn10 69.744(17) 1_554 .
Zn9 Zn8 Zn6 107.65(2) . .
Zn3 Zn8 Zn6 86.594(19) . .
Zn3 Zn8 Zn6 86.595(19) 1_554 .
Zn10 Zn8 Zn6 127.71(2) . .
Zn9 Zn8 Nd1 66.789(13) . 1_554
Zn3 Zn8 Nd1 149.25(2) . 1_554
Zn3 Zn8 Nd1 67.888(13) 1_554 1_554
Zn10 Zn8 Nd1 134.956(8) . 1_554
Zn6 Zn8 Nd1 63.936(12) . 1_554
Zn9 Zn8 Nd1 66.788(13) . .
Zn3 Zn8 Nd1 67.888(13) . .
Zn3 Zn8 Nd1 149.26(2) 1_554 .
Zn10 Zn8 Nd1 134.956(7) . .
Zn6 Zn8 Nd1 63.937(12) . .
Nd1 Zn8 Nd1 90.079(15) 1_554 .
Zn9 Zn8 Nd3 171.20(2) . .
Zn3 Zn8 Nd3 62.651(15) . .
Zn3 Zn8 Nd3 62.651(15) 1_554 .
Zn10 Zn8 Nd3 64.163(17) . .
Zn6 Zn8 Nd3 63.550(15) . .
Nd1 Zn8 Nd3 107.444(13) 1_554 .
Nd1 Zn8 Nd3 107.445(13) . .
Zn9 Zn8 Nd2 71.791(14) . .
Zn3 Zn8 Nd2 60.620(14) . .
Zn3 Zn8 Nd2 131.86(2) 1_554 .
Zn10 Zn8 Nd2 67.534(13) . .
Zn6 Zn8 Nd2 137.989(7) . .
Nd1 Zn8 Nd2 138.156(18) 1_554 .
Nd1 Zn8 Nd2 78.854(8) . .
Nd3 Zn8 Nd2 114.385(13) . .
Zn9 Zn8 Nd2 71.790(14) . 1_554
Zn3 Zn8 Nd2 131.86(2) . 1_554
Zn3 Zn8 Nd2 60.621(14) 1_554 1_554
Zn10 Zn8 Nd2 67.535(13) . 1_554
Zn6 Zn8 Nd2 137.990(7) . 1_554
Nd1 Zn8 Nd2 78.855(8) 1_554 1_554
Nd1 Zn8 Nd2 138.154(18) . 1_554
Nd3 Zn8 Nd2 114.386(13) . 1_554
Nd2 Zn8 Nd2 83.056(14) . 1_554
Zn8 Zn9 Zn5 117.985(15) . .
Zn8 Zn9 Zn5 117.985(15) . 1_554
Zn5 Zn9 Zn5 120.13(3) . 1_554
Zn8 Zn9 Zn11 123.01(3) . .
Zn5 Zn9 Zn11 66.549(16) . .
Zn5 Zn9 Zn11 66.549(16) 1_554 .
Zn8 Zn9 Zn7 106.42(2) . .
Zn5 Zn9 Zn7 91.727(19) . .
Zn5 Zn9 Zn7 91.727(19) 1_554 .
Zn11 Zn9 Zn7 130.57(3) . .
Zn8 Zn9 Nd1 66.539(13) . .
Zn5 Zn9 Nd1 70.980(13) . .
Zn5 Zn9 Nd1 153.93(2) 1_554 .
Zn11 Zn9 Nd1 135.055(8) . .
Zn7 Zn9 Nd1 63.323(12) . .
Zn8 Zn9 Nd1 66.538(13) . 1_554
Zn5 Zn9 Nd1 153.93(2) . 1_554
Zn5 Zn9 Nd1 70.981(13) 1_554 1_554
Zn11 Zn9 Nd1 135.056(8) . 1_554
Zn7 Zn9 Nd1 63.323(12) . 1_554
Nd1 Zn9 Nd1 89.863(15) . 1_554
Zn8 Zn9 Nd3 172.31(2) . 3_545
Zn5 Zn9 Nd3 63.748(15) . 3_545
Zn5 Zn9 Nd3 63.748(15) 1_554 3_545
Zn11 Zn9 Nd3 64.675(16) . 3_545
Zn7 Zn9 Nd3 65.893(16) . 3_545
Nd1 Zn9 Nd3 108.437(13) . 3_545
Nd1 Zn9 Nd3 108.438(13) 1_554 3_545
Zn8 Zn9 Nd2 65.620(14) . 1_554
Zn5 Zn9 Nd2 129.34(2) . 1_554
Zn5 Zn9 Nd2 62.101(14) 1_554 1_554
Zn11 Zn9 Nd2 71.210(14) . 1_554
Zn7 Zn9 Nd2 137.935(9) . 1_554
Nd1 Zn9 Nd2 131.796(17) . 1_554
Nd1 Zn9 Nd2 76.616(9) 1_554 1_554
Nd3 Zn9 Nd2 119.757(13) 3_545 1_554
Zn8 Zn9 Nd2 65.619(14) . .
Zn5 Zn9 Nd2 62.102(14) . .
Zn5 Zn9 Nd2 129.34(2) 1_554 .
Zn11 Zn9 Nd2 71.211(14) . .
Zn7 Zn9 Nd2 137.935(9) . .
Nd1 Zn9 Nd2 76.616(9) . .
Nd1 Zn9 Nd2 131.794(17) 1_554 .
Nd3 Zn9 Nd2 119.758(13) 3_545 .
Nd2 Zn9 Nd2 78.943(13) 1_554 .
Zn1 Zn10 Ge1 0.00(2) 7_665 7_665
Zn1 Zn10 Zn7 111.34(2) 7_665 3
Ge1 Zn10 Zn7 111.34(2) 7_665 3
Zn1 Zn10 Zn8 111.98(2) 7_665 .
Ge1 Zn10 Zn8 111.98(2) 7_665 .
Zn7 Zn10 Zn8 136.68(3) 3 .
Zn1 Zn10 Zn4 118.402(16) 7_665 .
Ge1 Zn10 Zn4 118.402(16) 7_665 .
Zn7 Zn10 Zn4 54.952(13) 3 .
Zn8 Zn10 Zn4 102.789(18) . .
Zn1 Zn10 Zn4 118.403(16) 7_665 1_554
Ge1 Zn10 Zn4 118.403(16) 7_665 1_554
Zn7 Zn10 Zn4 54.951(13) 3 1_554
Zn8 Zn10 Zn4 102.789(18) . 1_554
Zn4 Zn10 Zn4 100.16(2) . 1_554
Zn1 Zn10 Zn3 119.611(16) 7_665 1_554
Ge1 Zn10 Zn3 119.611(16) 7_665 1_554
Zn7 Zn10 Zn3 102.984(18) 3 1_554
Zn8 Zn10 Zn3 54.012(13) . 1_554
Zn4 Zn10 Zn3 121.98(2) . 1_554
Zn4 Zn10 Zn3 51.269(15) 1_554 1_554
Zn1 Zn10 Zn3 119.611(16) 7_665 .
Ge1 Zn10 Zn3 119.611(16) 7_665 .
Zn7 Zn10 Zn3 102.984(18) 3 .
Zn8 Zn10 Zn3 54.012(13) . .
Zn4 Zn10 Zn3 51.270(14) . .
Zn4 Zn10 Zn3 121.98(2) 1_554 .
Zn3 Zn10 Zn3 97.73(2) 1_554 .
Zn1 Zn10 Nd3 179.87(2) 7_665 .
Ge1 Zn10 Nd3 179.87(2) 7_665 .
Zn7 Zn10 Nd3 68.532(17) 3 .
Zn8 Zn10 Nd3 68.149(17) . .
Zn4 Zn10 Nd3 61.535(14) . .
Zn4 Zn10 Nd3 61.534(14) 1_554 .
Zn3 Zn10 Nd3 60.454(14) 1_554 .
Zn3 Zn10 Nd3 60.454(14) . .
Zn1 Zn10 Nd2 63.560(13) 7_665 .
Ge1 Zn10 Nd2 63.560(13) 7_665 .
Zn7 Zn10 Nd2 136.611(9) 3 .
Zn8 Zn10 Nd2 66.702(13) . .
Zn4 Zn10 Nd2 88.140(10) . .
Zn4 Zn10 Nd2 168.041(19) 1_554 .
Zn3 Zn10 Nd2 116.941(19) 1_554 .
Zn3 Zn10 Nd2 57.347(12) . .
Nd3 Zn10 Nd2 116.529(13) . .
Zn1 Zn10 Nd2 63.559(13) 7_665 1_554
Ge1 Zn10 Nd2 63.559(13) 7_665 1_554
Zn7 Zn10 Nd2 136.612(9) 3 1_554
Zn8 Zn10 Nd2 66.702(13) . 1_554
Zn4 Zn10 Nd2 168.041(19) . 1_554
Zn4 Zn10 Nd2 88.141(10) 1_554 1_554
Zn3 Zn10 Nd2 57.348(12) 1_554 1_554
Zn3 Zn10 Nd2 116.940(19) . 1_554
Nd3 Zn10 Nd2 116.529(13) . 1_554
Nd2 Zn10 Nd2 82.437(14) . 1_554
Zn1 Zn10 Nd4 63.774(12) 7_665 3_556
Ge1 Zn10 Nd4 63.774(12) 7_665 3_556
Zn7 Zn10 Nd4 64.490(13) 3 3_556
Zn8 Zn10 Nd4 138.959(8) . 3_556
Zn4 Zn10 Nd4 56.682(12) . 3_556
Zn4 Zn10 Nd4 115.004(19) 1_554 3_556
Zn3 Zn10 Nd4 166.249(18) 1_554 3_556
Zn3 Zn10 Nd4 90.965(10) . 3_556
Nd3 Zn10 Nd4 116.134(13) . 3_556
Nd2 Zn10 Nd4 76.742(8) . 3_556
Nd2 Zn10 Nd4 127.280(16) 1_554 3_556
Zn9 Zn11 Zn6 113.74(3) . 7_665
Zn9 Zn11 Zn5 56.072(14) . 1_554
Zn6 Zn11 Zn5 118.288(16) 7_665 1_554
Zn9 Zn11 Zn5 56.072(14) . .
Zn6 Zn11 Zn5 118.288(16) 7_665 .
Zn5 Zn11 Zn5 103.22(2) 1_554 .
Zn9 Zn11 Zn12 110.291(14) . 3_545
Zn6 Zn11 Zn12 109.446(15) 7_665 3_545
Zn5 Zn11 Zn12 55.889(11) 1_554 3_545
Zn5 Zn11 Zn12 131.82(2) . 3_545
Zn9 Zn11 Zn12 110.291(14) . 3_546
Zn6 Zn11 Zn12 109.446(15) 7_665 3_546
Zn5 Zn11 Zn12 131.82(2) 1_554 3_546
Zn5 Zn11 Zn12 55.889(11) . 3_546
Zn12 Zn11 Zn12 103.096(18) 3_545 3_546
Zn9 Zn11 Zn2 118.752(17) . 7_665
Zn6 Zn11 Zn2 55.696(13) 7_665 7_665
Zn5 Zn11 Zn2 171.23(3) 1_554 7_665
Zn5 Zn11 Zn2 76.627(14) . 7_665
Zn12 Zn11 Zn2 130.62(2) 3_545 7_665
Zn12 Zn11 Zn2 55.426(11) 3_546 7_665
Zn9 Zn11 Zn2 118.752(17) . 7_664
Zn6 Zn11 Zn2 55.696(13) 7_665 7_664
Zn5 Zn11 Zn2 76.627(14) 1_554 7_664
Zn5 Zn11 Zn2 171.23(3) . 7_664
Zn12 Zn11 Zn2 55.426(11) 3_545 7_664
Zn12 Zn11 Zn2 130.62(2) 3_546 7_664
Zn2 Zn11 Zn2 102.16(2) 7_665 7_664
Zn9 Zn11 Nd3 67.221(17) . 3_545
Zn6 Zn11 Nd3 179.04(2) 7_665 3_545
Zn5 Zn11 Nd3 62.152(14) 1_554 3_545
Zn5 Zn11 Nd3 62.152(14) . 3_545
Zn12 Zn11 Nd3 70.022(11) 3_545 3_545
Zn12 Zn11 Nd3 70.022(11) 3_546 3_545
Zn2 Zn11 Nd3 123.978(14) 7_665 3_545
Zn2 Zn11 Nd3 123.977(14) 7_664 3_545
Zn9 Zn11 Nd3 179.73(2) . 7_665
Zn6 Zn11 Nd3 66.537(17) 7_665 7_665
Zn5 Zn11 Nd3 123.837(14) 1_554 7_665
Zn5 Zn11 Nd3 123.838(14) . 7_665
Zn12 Zn11 Nd3 69.559(11) 3_545 7_665
Zn12 Zn11 Nd3 69.559(11) 3_546 7_665
Zn2 Zn11 Nd3 61.374(14) 7_665 7_665
Zn2 Zn11 Nd3 61.374(14) 7_664 7_665
Nd3 Zn11 Nd3 112.506(17) 3_545 7_665
Zn9 Zn11 Nd2 65.949(14) . 1_554
Zn6 Zn11 Nd2 62.910(13) 7_665 1_554
Zn5 Zn11 Nd2 58.409(13) 1_554 1_554
Zn5 Zn11 Nd2 115.94(2) . 1_554
Zn12 Zn11 Nd2 90.597(6) 3_545 1_554
Zn12 Zn11 Nd2 166.128(14) 3_546 1_554
Zn2 Zn11 Nd2 113.554(19) 7_665 1_554
Zn2 Zn11 Nd2 56.323(13) 7_664 1_554
Nd3 Zn11 Nd2 117.782(13) 3_545 1_554
Nd3 Zn11 Nd2 114.253(13) 7_665 1_554
Zn9 Zn11 Nd2 65.949(14) . .
Zn6 Zn11 Nd2 62.910(13) 7_665 .
Zn5 Zn11 Nd2 115.94(2) 1_554 .
Zn5 Zn11 Nd2 58.409(13) . .
Zn12 Zn11 Nd2 166.127(14) 3_545 .
Zn12 Zn11 Nd2 90.598(6) 3_546 .
Zn2 Zn11 Nd2 56.324(13) 7_665 .
Zn2 Zn11 Nd2 113.554(19) 7_664 .
Nd3 Zn11 Nd2 117.782(14) 3_545 .
Nd3 Zn11 Nd2 114.254(13) 7_665 .
Nd2 Zn11 Nd2 75.640(12) 1_554 .
Zn2 Zn12 Zn2 180.00(2) . 5_566
Zn2 Zn12 Zn5 83.360(17) . 7_565
Zn2 Zn12 Zn5 96.640(17) 5_566 7_565
Zn2 Zn12 Zn5 96.640(17) . 3_556
Zn2 Zn12 Zn5 83.360(17) 5_566 3_556
Zn5 Zn12 Zn5 180.000(19) 7_565 3_556
Zn2 Zn12 Zn11 62.645(11) . 7_565
Zn2 Zn12 Zn11 117.355(11) 5_566 7_565
Zn5 Zn12 Zn11 62.009(11) 7_565 7_565
Zn5 Zn12 Zn11 117.991(11) 3_556 7_565
Zn2 Zn12 Zn11 117.355(12) . 3_556
Zn2 Zn12 Zn11 62.645(11) 5_566 3_556
Zn5 Zn12 Zn11 117.991(11) 7_565 3_556
Zn5 Zn12 Zn11 62.009(11) 3_556 3_556
Zn11 Zn12 Zn11 180.000(17) 7_565 3_556
Zn2 Zn12 Zn11 62.645(11) . 7_566
Zn2 Zn12 Zn11 117.355(11) 5_566 7_566
Zn5 Zn12 Zn11 62.009(11) 7_565 7_566
Zn5 Zn12 Zn11 117.991(11) 3_556 7_566
Zn11 Zn12 Zn11 103.095(17) 7_565 7_566
Zn11 Zn12 Zn11 76.905(18) 3_556 7_566
Zn2 Zn12 Zn11 117.355(11) . 3
Zn2 Zn12 Zn11 62.645(11) 5_566 3
Zn5 Zn12 Zn11 117.991(11) 7_565 3
Zn5 Zn12 Zn11 62.009(11) 3_556 3
Zn11 Zn12 Zn11 76.905(18) 7_565 3
Zn11 Zn12 Zn11 103.095(18) 3_556 3
Zn11 Zn12 Zn11 180.000(17) 7_566 3
Zn2 Zn12 Nd3 120.634(9) . 5_565
Zn2 Zn12 Nd3 59.366(9) 5_566 5_565
Zn5 Zn12 Nd3 59.463(9) 7_565 5_565
Zn5 Zn12 Nd3 120.537(9) 3_556 5_565
Zn11 Zn12 Nd3 59.387(11) 7_565 5_565
Zn11 Zn12 Nd3 120.613(11) 3_556 5_565
Zn11 Zn12 Nd3 119.943(11) 7_566 5_565
Zn11 Zn12 Nd3 60.057(11) 3 5_565
Zn2 Zn12 Nd3 59.366(9) . 1_556
Zn2 Zn12 Nd3 120.634(9) 5_566 1_556
Zn5 Zn12 Nd3 120.537(9) 7_565 1_556
Zn5 Zn12 Nd3 59.463(9) 3_556 1_556
Zn11 Zn12 Nd3 120.613(11) 7_565 1_556
Zn11 Zn12 Nd3 59.387(11) 3_556 1_556
Zn11 Zn12 Nd3 60.057(11) 7_566 1_556
Zn11 Zn12 Nd3 119.943(11) 3 1_556
Nd3 Zn12 Nd3 180.000(7) 5_565 1_556
Zn2 Zn12 Nd3 120.634(9) . 5_566
Zn2 Zn12 Nd3 59.366(9) 5_566 5_566
Zn5 Zn12 Nd3 59.463(9) 7_565 5_566
Zn5 Zn12 Nd3 120.537(9) 3_556 5_566
Zn11 Zn12 Nd3 119.943(11) 7_565 5_566
Zn11 Zn12 Nd3 60.057(11) 3_556 5_566
Zn11 Zn12 Nd3 59.387(11) 7_566 5_566
Zn11 Zn12 Nd3 120.613(11) 3 5_566
Nd3 Zn12 Nd3 80.154(7) 5_565 5_566
Nd3 Zn12 Nd3 99.846(7) 1_556 5_566
Zn2 Zn12 Nd3 59.366(9) . .
Zn2 Zn12 Nd3 120.634(9) 5_566 .
Zn5 Zn12 Nd3 120.538(9) 7_565 .
Zn5 Zn12 Nd3 59.462(9) 3_556 .
Zn11 Zn12 Nd3 60.058(11) 7_565 .
Zn11 Zn12 Nd3 119.942(11) 3_556 .
Zn11 Zn12 Nd3 120.613(11) 7_566 .
Zn11 Zn12 Nd3 59.387(11) 3 .
Nd3 Zn12 Nd3 99.846(7) 5_565 .
Nd3 Zn12 Nd3 80.154(7) 1_556 .
Nd3 Zn12 Nd3 180.0 5_566 .

loop_
_geom_bond_atom_site_label_1
_geom_bond_atom_site_label_2
_geom_bond_distance
_geom_bond_site_symmetry_2
Nd1 Zn7 3.1202(4) 1_556
Nd1 Zn7 3.1203(4) .
Nd1 Zn8 3.1351(4) 1_556
Nd1 Zn8 3.1351(4) .
Nd1 Zn9 3.1410(4) .
Nd1 Zn9 3.1410(4) 1_556
Nd1 Zn6 3.1492(4) .
Nd1 Zn6 3.1492(4) 1_556
Nd1 Zn3 3.2072(6) .
Nd1 Ge1 3.2174(4) .
Nd1 Zn1 3.2174(4) 1_556
Nd2 Zn3 3.0510(6) .
Nd2 Zn2 3.1271(6) 7_665
Nd2 Zn1 3.1827(4) 7_666
Nd2 Ge1 3.1827(4) 7_666
Nd2 Zn1 3.1827(4) 7_665
Nd2 Ge1 3.1827(4) 7_665
Nd2 Zn5 3.2204(6) .
Nd2 Zn8 3.3460(4) 1_556
Nd2 Zn8 3.3460(4) .
Nd2 Zn6 3.3641(4) 7_666
Nd2 Zn6 3.3641(4) 7_665
Nd2 Zn10 3.3666(4) .
Nd3 Zn3 3.0885(4) 1_554
Nd3 Zn3 3.0885(4) .
Nd3 Zn2 3.0948(4) .
Nd3 Zn2 3.0948(4) 1_554
Nd3 Zn5 3.1021(4) 3_556
Nd3 Zn5 3.1021(4) 3
Nd3 Zn4 3.1143(4) 1_554
Nd3 Zn4 3.1143(4) .
Nd3 Zn11 3.1553(6) 3
Nd3 Zn10 3.1768(6) .
Nd3 Zn11 3.1864(6) 7_565
Nd3 Zn9 3.2185(6) 3
Nd4 Zn4 3.0820(6) 7_565
Nd4 Zn4 3.0820(6) 3_546
Nd4 Ge1 3.2878(4) .
Nd4 Zn1 3.2878(4) 5
Nd4 Zn1 3.2878(4) 1_556
Nd4 Ge1 3.2878(4) 1_556
Nd4 Ge1 3.2878(4) 5
Nd4 Zn1 3.2878(4) 5_556
Nd4 Ge1 3.2878(4) 5_556
Nd4 Zn7 3.3378(4) 5
Nd4 Zn7 3.3378(4) 1_556
Ge1 Zn10 2.5202(7) 7_565
Ge1 Zn7 2.5402(7) .
Ge1 Zn6 2.5655(7) .
Ge1 Nd2 3.1827(4) 7_565
Ge1 Nd2 3.1827(4) 7_564
Ge1 Nd1 3.2174(4) 1_554
Ge1 Nd4 3.2878(4) 1_554
Zn2 Zn6 2.5635(4) .
Zn2 Zn6 2.5635(4) 1_556
Zn2 Zn12 2.6433(5) .
Zn2 Zn3 2.6995(8) .
Zn2 Zn11 2.8513(5) 7_565
Zn2 Zn11 2.8513(5) 7_566
Zn2 Nd3 3.0948(4) 1_556
Zn2 Nd2 3.1270(6) 7_565
Zn3 Zn4 2.5260(8) .
Zn3 Zn8 2.5402(4) .
Zn3 Zn8 2.5402(4) 1_556
Zn3 Zn10 2.9453(5) 1_556
Zn3 Zn10 2.9453(5) .
Zn3 Nd3 3.0885(4) 1_556
Zn4 Zn7 2.5413(4) 3_556
Zn4 Zn7 2.5413(4) 3
Zn4 Zn5 2.7647(8) 3_556
Zn4 Zn10 2.8923(5) 1_556
Zn4 Zn10 2.8924(5) .
Zn4 Nd4 3.0819(6) 3_556
Zn4 Nd3 3.1143(4) 1_556
Zn4 Nd1 3.2201(6) 3_556
Zn5 Zn9 2.5598(4) 1_556
Zn5 Zn9 2.5598(4) .
Zn5 Zn12 2.6537(6) 3_546
Zn5 Zn4 2.7647(8) 3_546
Zn5 Zn11 2.8302(5) 1_556
Zn5 Zn11 2.8302(5) .
Zn5 Nd3 3.1021(4) 3_545
Zn5 Nd3 3.1021(4) 3_546
Zn6 Zn2 2.5634(4) 1_554
Zn6 Zn11 2.6186(7) 7_565
Zn6 Zn8 2.7868(7) .
Zn6 Nd1 3.1492(4) 1_554
Zn6 Nd2 3.3641(4) 7_564
Zn6 Nd2 3.3641(4) 7_565
Zn7 Zn4 2.5413(4) 3_545
Zn7 Zn4 2.5413(4) 3_546
Zn7 Zn10 2.5835(7) 3_545
Zn7 Zn9 2.7737(7) .
Zn7 Nd1 3.1203(4) 1_554
Zn7 Nd3 3.2801(6) 3_545
Zn7 Nd4 3.3378(4) 1_554
Zn8 Zn9 2.4861(7) .
Zn8 Zn3 2.5402(4) 1_554
Zn8 Zn10 2.6101(7) .
Zn8 Nd1 3.1350(4) 1_554
Zn8 Nd2 3.3460(4) 1_554
Zn9 Zn5 2.5598(4) 1_554
Zn9 Zn11 2.5984(7) .
Zn9 Nd1 3.1410(4) 1_554
Zn9 Nd3 3.2185(6) 3_545
Zn9 Nd2 3.4896(5) 1_554
Zn10 Zn1 2.5202(7) 7_665
Zn10 Ge1 2.5202(7) 7_665
Zn10 Zn7 2.5836(7) 3
Zn10 Zn4 2.8924(5) 1_554
Zn10 Zn3 2.9453(5) 1_554
Zn10 Nd2 3.3666(4) 1_554
Zn10 Nd4 3.5010(4) 3_556
Zn11 Zn6 2.6186(7) 7_665
Zn11 Zn5 2.8302(5) 1_554
Zn11 Zn12 2.8327(4) 3_545
Zn11 Zn12 2.8327(4) 3_546
Zn11 Zn2 2.8513(5) 7_665
Zn11 Zn2 2.8513(5) 7_664
Zn11 Nd3 3.1553(6) 3_545
Zn11 Nd3 3.1863(6) 7_665
Zn11 Nd2 3.6177(5) 1_554
Zn12 Zn2 2.6434(6) 5_566
Zn12 Zn5 2.6537(6) 7_565
Zn12 Zn5 2.6537(6) 3_556
Zn12 Zn11 2.8327(4) 7_565
Zn12 Zn11 2.8327(4) 3_556
Zn12 Zn11 2.8327(4) 7_566
Zn12 Zn11 2.8327(4) 3
Zn12 Nd3 3.4456(2) 5_565
Zn12 Nd3 3.4456(2) 1_556
Zn12 Nd3 3.4456(2) 5_566
